data_4083719
loop_
_publ_author_name
'Contrella, Nathan D.'
'Sampson, Jessica R.'
'Jordan, Richard F.'

_publ_section_title
;
 Copolymerization of Ethylene and Methyl Acrylate by Cationic Palladium
 Catalysts That Contain Phosphine-Diethyl Phosphonate Ancillary Ligands
;
_journal_name_full Organometallics
_journal_page_first 140623145555006
_journal_paper_doi 10.1021/om5004489
_journal_year 2014
_chemical_formula_sum 'C32 H46 Cl3 O6 P3 Pd'
_chemical_formula_weight 832.35
_chemical_name_systematic
; 
 ? 
;
_space_group_crystal_system triclinic
_space_group_IT_number 2
_symmetry_space_group_name_Hall '-P 1'
_symmetry_space_group_name_H-M 'P -1'
_atom_sites_solution_hydrogens geom
_atom_sites_solution_primary direct
_atom_sites_solution_secondary difmap
_audit_creation_method SHELXL-97
_cell_angle_alpha 94.449(6)
_cell_angle_beta 91.800(7)
_cell_angle_gamma 111.559(6)
_cell_formula_units_Z 2
_cell_length_a 9.946(4)
_cell_length_b 10.195(4)
_cell_length_c 19.460(7)
_cell_measurement_reflns_used 1024
_cell_measurement_temperature 100(2)
_cell_measurement_theta_max 28.41
_cell_measurement_theta_min 2.10
_cell_volume 1825.8(12)
_computing_structure_refinement 'SHELXL-97 (Sheldrick, 1997)'
_computing_structure_solution 'SHELXS-97 (Sheldrick, 1990)'
_diffrn_ambient_temperature 100(2)
_diffrn_measured_fraction_theta_full 0.955
_diffrn_measured_fraction_theta_max 0.955
_diffrn_radiation_monochromator graphite
_diffrn_radiation_source 'fine-focus sealed tube'
_diffrn_radiation_type MoK\a
_diffrn_radiation_wavelength 0.71073
_diffrn_reflns_av_R_equivalents 0.0460
_diffrn_reflns_av_sigmaI/netI 0.0737
_diffrn_reflns_limit_h_max 13
_diffrn_reflns_limit_h_min -13
_diffrn_reflns_limit_k_max 13
_diffrn_reflns_limit_k_min -13
_diffrn_reflns_limit_l_max 25
_diffrn_reflns_limit_l_min -26
_diffrn_reflns_number 21984
_diffrn_reflns_theta_full 28.41
_diffrn_reflns_theta_max 28.41
_diffrn_reflns_theta_min 2.10
_exptl_absorpt_coefficient_mu 0.900
_exptl_absorpt_correction_T_max 0.9315
_exptl_absorpt_correction_T_min 0.6928
_exptl_absorpt_correction_type multi-scan
_exptl_absorpt_process_details
;
absorption corrections were made based on correspondance of
equivalent intensities usingprogram SADABS (G. Sheldrick, Bruker 
Analytical X-ray Systems, Madison, WI)
;
_exptl_crystal_density_diffrn 1.514
_exptl_crystal_density_method 'not measured'
_exptl_crystal_F_000 856
_exptl_crystal_size_max 0.44
_exptl_crystal_size_mid 0.40
_exptl_crystal_size_min 0.08
_refine_diff_density_max 1.130
_refine_diff_density_min -0.509
_refine_diff_density_rms 0.112
_refine_ls_extinction_method none
_refine_ls_goodness_of_fit_ref 0.983
_refine_ls_hydrogen_treatment constr
_refine_ls_matrix_type full
_refine_ls_number_parameters 414
_refine_ls_number_reflns 8767
_refine_ls_number_restraints 0
_refine_ls_restrained_S_all 0.983
_refine_ls_R_factor_all 0.0665
_refine_ls_R_factor_gt 0.0489
_refine_ls_shift/su_max 0.001
_refine_ls_shift/su_mean 0.000
_refine_ls_structure_factor_coef Fsqd
_refine_ls_weighting_details 'calc w=1/[\s^2^(Fo^2^)+(0.0489P)^2^+0.0000P] where P=(Fo^2^+2Fc^2^)/3'
_refine_ls_weighting_scheme calc
_refine_ls_wR_factor_gt 0.1043
_refine_ls_wR_factor_ref 0.1092
_reflns_number_gt 6562
_reflns_number_total 8767
_reflns_threshold_expression >2sigma(I)
_cod_data_source_file om5004489_si_001.cif
_cod_data_source_block compound_2g
_cod_original_cell_volume 1825.7(12)
_cod_original_sg_symbol_H-M P-1
_cod_database_code 4083719

loop_
_symmetry_equiv_pos_as_xyz
'x, y, z'
'-x, -y, -z'

loop_
_atom_site_label
_atom_site_type_symbol
_atom_site_fract_x
_atom_site_fract_y
_atom_site_fract_z
_atom_site_U_iso_or_equiv
_atom_site_adp_type
_atom_site_occupancy
_atom_site_symmetry_multiplicity
_atom_site_calc_flag
_atom_site_refinement_flags
C1 C 0.6146(4) 0.2645(4) 0.26904(19) 0.0248(8) Uani 1 1 d .
H1A H 0.5810 0.1792 0.2363 0.037 Uiso 1 1 calc R
H1B H 0.6442 0.2415 0.3136 0.037 Uiso 1 1 calc R
H1C H 0.6972 0.3376 0.2511 0.037 Uiso 1 1 calc R
C2 C 0.0310(5) 0.4733(4) 0.3496(2) 0.0347(10) Uani 1 1 d .
H2A H 0.1181 0.4759 0.3766 0.042 Uiso 1 1 calc R
H2B H -0.0552 0.4011 0.3667 0.042 Uiso 1 1 calc R
C3 C 0.0187(5) 0.6136(4) 0.3576(2) 0.0411(11) Uani 1 1 d .
H3A H 0.1067 0.6853 0.3429 0.062 Uiso 1 1 calc R
H3B H 0.0065 0.6376 0.4062 0.062 Uiso 1 1 calc R
H3C H -0.0654 0.6112 0.3291 0.062 Uiso 1 1 calc R
C4 C 0.2245(5) 0.4915(4) 0.1454(2) 0.0400(11) Uani 1 1 d .
H4A H 0.3294 0.5168 0.1566 0.048 Uiso 1 1 calc R
H4B H 0.1969 0.5698 0.1650 0.048 Uiso 1 1 calc R
C5 C 0.1938(5) 0.4695(5) 0.0705(2) 0.0548(14) Uani 1 1 d .
H5A H 0.2206 0.3912 0.0516 0.082 Uiso 1 1 calc R
H5B H 0.2501 0.5561 0.0498 0.082 Uiso 1 1 calc R
H5C H 0.0903 0.4465 0.0599 0.082 Uiso 1 1 calc R
C6 C 0.0483(4) 0.1763(4) 0.26465(17) 0.0211(8) Uani 1 1 d .
C7 C -0.0992(4) 0.1341(4) 0.27245(18) 0.0249(8) Uani 1 1 d .
H7 H -0.1440 0.2016 0.2702 0.030 Uiso 1 1 calc R
C8 C -0.1815(4) -0.0020(4) 0.28326(18) 0.0280(9) Uani 1 1 d .
H8 H -0.2824 -0.0287 0.2886 0.034 Uiso 1 1 calc R
C9 C -0.1172(4) -0.1003(4) 0.28634(18) 0.0253(8) Uani 1 1 d .
H9 H -0.1736 -0.1951 0.2942 0.030 Uiso 1 1 calc R
C10 C 0.0277(4) -0.0614(4) 0.27808(18) 0.0248(8) Uani 1 1 d .
H10 H 0.0706 -0.1305 0.2802 0.030 Uiso 1 1 calc R
C11 C 0.1144(4) 0.0761(4) 0.26673(17) 0.0208(7) Uani 1 1 d .
C12 C 0.2925(4) 0.0675(4) 0.15975(18) 0.0202(7) Uani 1 1 d .
C13 C 0.1956(4) -0.0601(4) 0.12820(18) 0.0234(8) Uani 1 1 d .
H13 H 0.1344 -0.1280 0.1556 0.028 Uiso 1 1 calc R
C14 C 0.1869(4) -0.0895(4) 0.05808(19) 0.0251(8) Uani 1 1 d .
H14 H 0.1198 -0.1782 0.0379 0.030 Uiso 1 1 calc R
C15 C 0.2729(4) 0.0057(4) 0.01556(18) 0.0237(8) Uani 1 1 d .
C16 C 0.3683(4) 0.1331(4) 0.04762(19) 0.0273(8) Uani 1 1 d .
H16 H 0.4284 0.2017 0.0202 0.033 Uiso 1 1 calc R
C17 C 0.3786(4) 0.1636(4) 0.11818(19) 0.0244(8) Uani 1 1 d .
H17 H 0.4460 0.2521 0.1385 0.029 Uiso 1 1 calc R
C18 C 0.2524(4) -0.0262(4) -0.06206(19) 0.0280(9) Uani 1 1 d .
C19 C 0.3829(4) 0.0660(4) -0.0985(2) 0.0337(9) Uani 1 1 d .
H19A H 0.3928 0.1654 -0.0909 0.051 Uiso 1 1 calc R
H19B H 0.3687 0.0360 -0.1481 0.051 Uiso 1 1 calc R
H19C H 0.4708 0.0557 -0.0799 0.051 Uiso 1 1 calc R
C20 C 0.1183(4) 0.0023(5) -0.08552(19) 0.0334(9) Uani 1 1 d .
H20A H 0.0328 -0.0635 -0.0659 0.050 Uiso 1 1 calc R
H20B H 0.1054 -0.0114 -0.1361 0.050 Uiso 1 1 calc R
H20C H 0.1308 0.0999 -0.0697 0.050 Uiso 1 1 calc R
C21 C 0.2304(5) -0.1796(4) -0.0838(2) 0.0362(10) Uani 1 1 d .
H21A H 0.3120 -0.2003 -0.0647 0.054 Uiso 1 1 calc R
H21B H 0.2248 -0.1950 -0.1343 0.054 Uiso 1 1 calc R
H21C H 0.1402 -0.2423 -0.0664 0.054 Uiso 1 1 calc R
C22 C 0.3497(4) -0.0154(3) 0.29389(18) 0.0192(7) Uani 1 1 d .
C23 C 0.3781(4) -0.1198(4) 0.25381(19) 0.0237(8) Uani 1 1 d .
H23 H 0.3694 -0.1229 0.2049 0.028 Uiso 1 1 calc R
C24 C 0.4184(4) -0.2188(4) 0.2835(2) 0.0258(8) Uani 1 1 d .
H24 H 0.4375 -0.2891 0.2550 0.031 Uiso 1 1 calc R
C25 C 0.4313(4) -0.2167(4) 0.3539(2) 0.0273(8) Uani 1 1 d .
H25 H 0.4578 -0.2861 0.3743 0.033 Uiso 1 1 calc R
C26 C 0.4055(4) -0.1131(4) 0.3949(2) 0.0260(8) Uani 1 1 d .
H26 H 0.4141 -0.1117 0.4438 0.031 Uiso 1 1 calc R
C27 C 0.3669(4) -0.0108(4) 0.36558(18) 0.0217(8) Uani 1 1 d .
C28 C 0.5455(4) 0.3676(4) 0.4716(2) 0.0294(9) Uani 1 1 d .
H28A H 0.4974 0.3580 0.5157 0.035 Uiso 1 1 calc R
H28B H 0.5093 0.4258 0.4433 0.035 Uiso 1 1 calc R
C29 C 0.7043(4) 0.4363(4) 0.4851(2) 0.0401(11) Uani 1 1 d .
H29A H 0.7396 0.3763 0.5117 0.060 Uiso 1 1 calc R
H29B H 0.7278 0.5287 0.5115 0.060 Uiso 1 1 calc R
H29C H 0.7507 0.4495 0.4412 0.060 Uiso 1 1 calc R
C30 C 0.1930(5) 0.0311(5) 0.5293(3) 0.0511(13) Uani 1 1 d .
H30A H 0.1231 0.0547 0.5003 0.061 Uiso 1 1 calc R
H30B H 0.2102 0.0888 0.5743 0.061 Uiso 1 1 calc R
C31 C 0.1315(5) -0.1220(5) 0.5403(2) 0.0476(12) Uani 1 1 d .
H31A H 0.1061 -0.1788 0.4954 0.071 Uiso 1 1 calc R
H31B H 0.0444 -0.1414 0.5662 0.071 Uiso 1 1 calc R
H31C H 0.2033 -0.1466 0.5664 0.071 Uiso 1 1 calc R
C32 C 0.7312(5) 0.6122(5) 0.1502(2) 0.0466(12) Uani 1 1 d .
H32A H 0.7549 0.7158 0.1556 0.056 Uiso 1 1 calc R
H32B H 0.6931 0.5742 0.1939 0.056 Uiso 1 1 calc R
Cl1 Cl 0.62490(10) 0.56245(9) 0.31834(5) 0.0275(2) Uani 1 1 d .
Cl2 Cl 0.88708(15) 0.58029(15) 0.13564(9) 0.0729(4) Uani 1 1 d .
Cl3 Cl 0.59716(13) 0.53550(12) 0.08335(6) 0.0484(3) Uani 1 1 d .
O1 O 0.2864(3) 0.4233(2) 0.29121(13) 0.0259(6) Uani 1 1 d .
O2 O 0.0418(3) 0.4371(3) 0.27608(13) 0.0265(6) Uani 1 1 d .
O3 O 0.1416(3) 0.3609(3) 0.17461(13) 0.0284(6) Uani 1 1 d .
O4 O 0.2462(3) 0.1857(3) 0.40355(13) 0.0271(6) Uani 1 1 d .
O5 O 0.5133(3) 0.2283(3) 0.43493(13) 0.0277(6) Uani 1 1 d .
O6 O 0.3261(3) 0.0636(3) 0.49631(13) 0.0319(6) Uani 1 1 d .
P1 P 0.30445(10) 0.11865(9) 0.25183(5) 0.0196(2) Uani 1 1 d .
P2 P 0.14319(10) 0.35767(10) 0.25431(5) 0.0222(2) Uani 1 1 d .
P3 P 0.35131(11) 0.12573(10) 0.42476(5) 0.0239(2) Uani 1 1 d .
Pd1 Pd 0.45300(3) 0.33652(3) 0.281441(14) 0.01877(8) Uani 1 1 d .

loop_
_atom_site_aniso_label
_atom_site_aniso_U_11
_atom_site_aniso_U_22
_atom_site_aniso_U_33
_atom_site_aniso_U_23
_atom_site_aniso_U_13
_atom_site_aniso_U_12
C1 0.0216(19) 0.0244(19) 0.028(2) 0.0025(16) 0.0025(15) 0.0083(16)
C2 0.041(2) 0.033(2) 0.033(2) -0.0036(18) 0.0104(19) 0.018(2)
C3 0.031(2) 0.030(2) 0.060(3) -0.011(2) 0.005(2) 0.0123(19)
C4 0.038(3) 0.037(2) 0.035(2) 0.0084(19) 0.0051(19) 0.001(2)
C5 0.057(3) 0.058(3) 0.038(3) 0.015(2) 0.009(2) 0.006(3)
C6 0.0238(19) 0.0218(18) 0.0172(18) -0.0035(14) 0.0016(14) 0.0090(15)
C7 0.025(2) 0.030(2) 0.0215(19) -0.0031(16) 0.0007(15) 0.0131(17)
C8 0.021(2) 0.037(2) 0.023(2) -0.0035(17) 0.0028(15) 0.0072(17)
C9 0.027(2) 0.0207(19) 0.0221(19) 0.0007(15) 0.0034(15) 0.0012(16)
C10 0.027(2) 0.0241(19) 0.0225(19) 0.0005(15) 0.0012(15) 0.0093(16)
C11 0.0209(18) 0.0242(19) 0.0173(18) -0.0004(14) 0.0020(14) 0.0090(15)
C12 0.0209(18) 0.0226(18) 0.0217(18) 0.0023(14) 0.0041(14) 0.0134(15)
C13 0.027(2) 0.0202(18) 0.0223(19) 0.0020(15) 0.0049(15) 0.0073(16)
C14 0.026(2) 0.0228(19) 0.027(2) -0.0055(15) -0.0020(16) 0.0109(16)
C15 0.024(2) 0.027(2) 0.0227(19) -0.0029(15) 0.0024(15) 0.0139(16)
C16 0.028(2) 0.029(2) 0.026(2) 0.0067(16) 0.0075(16) 0.0114(17)
C17 0.024(2) 0.0212(19) 0.027(2) 0.0017(15) -0.0003(15) 0.0082(16)
C18 0.027(2) 0.036(2) 0.023(2) 0.0007(17) 0.0031(16) 0.0135(18)
C19 0.035(2) 0.039(2) 0.029(2) 0.0015(18) 0.0032(18) 0.0168(19)
C20 0.035(2) 0.047(3) 0.024(2) -0.0008(18) 0.0018(17) 0.023(2)
C21 0.038(2) 0.042(2) 0.027(2) -0.0053(19) 0.0059(18) 0.014(2)
C22 0.0149(17) 0.0164(17) 0.0249(19) 0.0014(14) 0.0015(14) 0.0043(14)
C23 0.0240(19) 0.0222(19) 0.0238(19) -0.0008(15) 0.0002(15) 0.0080(16)
C24 0.023(2) 0.0193(18) 0.036(2) -0.0012(16) 0.0013(16) 0.0105(15)
C25 0.027(2) 0.024(2) 0.034(2) 0.0036(16) 0.0002(17) 0.0131(17)
C26 0.026(2) 0.027(2) 0.026(2) 0.0042(16) 0.0018(16) 0.0109(17)
C27 0.0212(19) 0.0191(18) 0.0242(19) 0.0014(15) 0.0038(15) 0.0067(15)
C28 0.041(2) 0.024(2) 0.025(2) -0.0036(16) 0.0011(17) 0.0157(18)
C29 0.039(3) 0.034(2) 0.043(3) -0.006(2) -0.005(2) 0.011(2)
C30 0.058(3) 0.060(3) 0.053(3) 0.028(3) 0.033(3) 0.035(3)
C31 0.050(3) 0.046(3) 0.037(3) 0.004(2) 0.011(2) 0.007(2)
C32 0.055(3) 0.046(3) 0.034(3) 0.004(2) 0.004(2) 0.014(2)
Cl1 0.0240(5) 0.0197(4) 0.0365(5) -0.0002(4) 0.0021(4) 0.0061(4)
Cl2 0.0488(8) 0.0550(8) 0.1124(13) -0.0109(8) -0.0101(8) 0.0212(7)
Cl3 0.0499(7) 0.0411(6) 0.0480(7) 0.0030(5) 0.0000(5) 0.0101(5)
O1 0.0239(14) 0.0198(13) 0.0363(15) -0.0005(11) 0.0017(11) 0.0115(11)
O2 0.0251(14) 0.0292(14) 0.0296(14) 0.0045(11) 0.0049(11) 0.0146(12)
O3 0.0288(15) 0.0278(14) 0.0267(14) 0.0055(11) 0.0046(11) 0.0075(12)
O4 0.0304(15) 0.0288(14) 0.0256(14) -0.0023(11) 0.0009(11) 0.0160(12)
O5 0.0316(15) 0.0219(13) 0.0291(15) -0.0030(11) 0.0022(11) 0.0102(12)
O6 0.0366(16) 0.0412(16) 0.0227(14) 0.0060(12) 0.0065(12) 0.0192(13)
P1 0.0209(5) 0.0188(5) 0.0201(5) 0.0002(4) 0.0023(4) 0.0088(4)
P2 0.0219(5) 0.0208(5) 0.0250(5) 0.0002(4) 0.0022(4) 0.0097(4)
P3 0.0282(5) 0.0252(5) 0.0205(5) -0.0003(4) 0.0021(4) 0.0129(4)
Pd1 0.01900(15) 0.01571(14) 0.02228(15) 0.00036(10) 0.00247(10) 0.00743(11)

loop_
_atom_type_symbol
_atom_type_description
_atom_type_scat_dispersion_real
_atom_type_scat_dispersion_imag
_atom_type_scat_source
C C 0.0033 0.0016 'International Tables Vol C Tables 4.2.6.8 and 6.1.1.4'
Cl Cl 0.1484 0.1585 'International Tables Vol C Tables 4.2.6.8 and 6.1.1.4'
O O 0.0106 0.0060 'International Tables Vol C Tables 4.2.6.8 and 6.1.1.4'
P P 0.1023 0.0942 'International Tables Vol C Tables 4.2.6.8 and 6.1.1.4'
Pd Pd -0.9988 1.0072 'International Tables Vol C Tables 4.2.6.8 and 6.1.1.4'
H H 0.0000 0.0000 'International Tables Vol C Tables 4.2.6.8 and 6.1.1.4'

loop_
_geom_angle_atom_site_label_1
_geom_angle_atom_site_label_2
_geom_angle_atom_site_label_3
_geom_angle
O2 C2 C3 108.3(3)
O3 C4 C5 108.3(3)
C7 C6 C11 119.3(3)
C7 C6 P2 116.8(3)
C11 C6 P2 123.9(3)
C8 C7 C6 121.5(4)
C7 C8 C9 119.5(4)
C10 C9 C8 120.0(3)
C9 C10 C11 121.9(4)
C10 C11 C6 117.8(3)
C10 C11 P1 119.7(3)
C6 C11 P1 122.5(3)
C17 C12 C13 117.8(3)
C17 C12 P1 118.5(3)
C13 C12 P1 123.6(3)
C14 C13 C12 120.8(3)
C13 C14 C15 122.1(3)
C16 C15 C14 116.5(3)
C16 C15 C18 122.8(3)
C14 C15 C18 120.5(3)
C17 C16 C15 121.9(4)
C16 C17 C12 120.8(3)
C15 C18 C21 111.5(3)
C15 C18 C19 112.3(3)
C21 C18 C19 106.9(3)
C15 C18 C20 107.3(3)
C21 C18 C20 109.5(3)
C19 C18 C20 109.3(3)
C23 C22 C27 118.3(3)
C23 C22 P1 119.5(3)
C27 C22 P1 122.1(3)
C24 C23 C22 121.3(3)
C25 C24 C23 120.4(3)
C24 C25 C26 119.5(4)
C25 C26 C27 120.7(3)
C26 C27 C22 119.8(3)
C26 C27 P3 115.9(3)
C22 C27 P3 124.2(3)
O5 C28 C29 108.3(3)
O6 C30 C31 110.3(4)
Cl2 C32 Cl3 112.6(3)
P2 O1 Pd1 122.96(14)
C2 O2 P2 119.6(2)
C4 O3 P2 119.5(2)
C28 O5 P3 117.8(2)
C30 O6 P3 123.4(3)
C12 P1 C11 100.55(16)
C12 P1 C22 105.92(16)
C11 P1 C22 103.88(16)
C12 P1 Pd1 113.28(12)
C11 P1 Pd1 117.28(12)
C22 P1 Pd1 114.36(11)
O1 P2 O3 115.43(15)
O1 P2 O2 111.29(14)
O3 P2 O2 103.17(14)
O1 P2 C6 115.80(16)
O3 P2 C6 103.15(15)
O2 P2 C6 106.83(16)
O4 P3 O5 117.11(15)
O4 P3 O6 114.16(15)
O5 P3 O6 101.59(14)
O4 P3 C27 115.76(16)
O5 P3 C27 100.21(15)
O6 P3 C27 106.06(16)
C1 Pd1 O1 176.74(13)
C1 Pd1 P1 86.70(11)
O1 Pd1 P1 95.45(7)
C1 Pd1 Cl1 89.47(11)
O1 Pd1 Cl1 88.51(7)
P1 Pd1 Cl1 175.14(4)

loop_
_geom_bond_atom_site_label_1
_geom_bond_atom_site_label_2
_geom_bond_distance
C1 Pd1 2.011(4)
C2 O2 1.466(4)
C2 C3 1.477(5)
C4 O3 1.454(4)
C4 C5 1.463(6)
C6 C7 1.386(5)
C6 C11 1.405(5)
C6 P2 1.771(4)
C7 C8 1.364(5)
C8 C9 1.377(5)
C9 C10 1.366(5)
C10 C11 1.389(5)
C11 P1 1.816(4)
C12 C17 1.378(5)
C12 C13 1.384(5)
C12 P1 1.815(4)
C13 C14 1.367(5)
C14 C15 1.385(5)
C15 C16 1.381(5)
C15 C18 1.511(5)
C16 C17 1.376(5)
C18 C21 1.521(5)
C18 C19 1.528(5)
C18 C20 1.529(5)
C22 C23 1.388(5)
C22 C27 1.395(5)
C22 P1 1.828(4)
C23 C24 1.374(5)
C24 C25 1.369(5)
C25 C26 1.378(5)
C26 C27 1.391(5)
C27 P3 1.792(4)
C28 O5 1.458(4)
C28 C29 1.479(5)
C30 O6 1.428(5)
C30 C31 1.487(6)
C32 Cl2 1.724(5)
C32 Cl3 1.745(4)
Cl1 Pd1 2.3486(11)
O1 P2 1.467(3)
O1 Pd1 2.152(2)
O2 P2 1.557(3)
O3 P2 1.553(3)
O4 P3 1.455(3)
O5 P3 1.561(3)
O6 P3 1.564(3)
P1 Pd1 2.1873(11)

loop_
_geom_torsion_atom_site_label_1
_geom_torsion_atom_site_label_2
_geom_torsion_atom_site_label_3
_geom_torsion_atom_site_label_4
_geom_torsion
C11 C6 C7 C8 1.1(5)
P2 C6 C7 C8 -177.6(3)
C6 C7 C8 C9 -0.2(5)
C7 C8 C9 C10 -0.5(5)
C8 C9 C10 C11 0.2(5)
C9 C10 C11 C6 0.7(5)
C9 C10 C11 P1 -176.9(3)
C7 C6 C11 C10 -1.3(5)
P2 C6 C11 C10 177.3(3)
C7 C6 C11 P1 176.2(3)
P2 C6 C11 P1 -5.2(4)
C17 C12 C13 C14 0.4(5)
P1 C12 C13 C14 176.7(3)
C12 C13 C14 C15 -0.3(5)
C13 C14 C15 C16 -0.2(5)
C13 C14 C15 C18 -175.4(3)
C14 C15 C16 C17 0.6(5)
C18 C15 C16 C17 175.7(3)
C15 C16 C17 C12 -0.5(6)
C13 C12 C17 C16 0.0(5)
P1 C12 C17 C16 -176.5(3)
C16 C15 C18 C21 142.4(4)
C14 C15 C18 C21 -42.7(5)
C16 C15 C18 C19 22.5(5)
C14 C15 C18 C19 -162.6(3)
C16 C15 C18 C20 -97.7(4)
C14 C15 C18 C20 77.2(4)
C27 C22 C23 C24 1.7(5)
P1 C22 C23 C24 177.2(3)
C22 C23 C24 C25 0.2(5)
C23 C24 C25 C26 -0.9(6)
C24 C25 C26 C27 -0.2(6)
C25 C26 C27 C22 2.0(5)
C25 C26 C27 P3 -175.0(3)
C23 C22 C27 C26 -2.7(5)
P1 C22 C27 C26 -178.2(3)
C23 C22 C27 P3 174.1(3)
P1 C22 C27 P3 -1.4(4)
C3 C2 O2 P2 142.6(3)
C5 C4 O3 P2 -174.8(3)
C29 C28 O5 P3 170.8(3)
C31 C30 O6 P3 120.2(4)
C17 C12 P1 C11 128.6(3)
C13 C12 P1 C11 -47.7(3)
C17 C12 P1 C22 -123.5(3)
C13 C12 P1 C22 60.2(3)
C17 C12 P1 Pd1 2.6(3)
C13 C12 P1 Pd1 -173.7(3)
C10 C11 P1 C12 84.5(3)
C6 C11 P1 C12 -93.0(3)
C10 C11 P1 C22 -25.0(3)
C6 C11 P1 C22 157.6(3)
C10 C11 P1 Pd1 -152.2(2)
C6 C11 P1 Pd1 30.3(3)
C23 C22 P1 C12 5.0(3)
C27 C22 P1 C12 -179.6(3)
C23 C22 P1 C11 110.5(3)
C27 C22 P1 C11 -74.1(3)
C23 C22 P1 Pd1 -120.4(3)
C27 C22 P1 Pd1 54.9(3)
Pd1 O1 P2 O3 -67.5(2)
Pd1 O1 P2 O2 175.41(15)
Pd1 O1 P2 C6 53.2(2)
C4 O3 P2 O1 -45.8(3)
C4 O3 P2 O2 75.8(3)
C4 O3 P2 C6 -173.1(3)
C2 O2 P2 O1 -47.3(3)
C2 O2 P2 O3 -171.7(3)
C2 O2 P2 C6 80.0(3)
C7 C6 P2 O1 139.4(3)
C11 C6 P2 O1 -39.2(3)
C7 C6 P2 O3 -93.5(3)
C11 C6 P2 O3 87.8(3)
C7 C6 P2 O2 14.9(3)
C11 C6 P2 O2 -163.8(3)
C28 O5 P3 O4 44.0(3)
C28 O5 P3 O6 -81.1(3)
C28 O5 P3 C27 170.0(3)
C30 O6 P3 O4 16.8(4)
C30 O6 P3 O5 143.8(3)
C30 O6 P3 C27 -111.8(3)
C26 C27 P3 O4 -149.5(3)
C22 C27 P3 O4 33.6(4)
C26 C27 P3 O5 83.5(3)
C22 C27 P3 O5 -93.4(3)
C26 C27 P3 O6 -21.8(3)
C22 C27 P3 O6 161.3(3)
P2 O1 Pd1 P1 -24.94(18)
P2 O1 Pd1 Cl1 157.88(17)
C12 P1 Pd1 C1 -76.27(16)
C11 P1 Pd1 C1 167.24(17)
C22 P1 Pd1 C1 45.24(17)
C12 P1 Pd1 O1 101.27(14)
C11 P1 Pd1 O1 -15.22(15)
C22 P1 Pd1 O1 -137.22(14)
